data_7232589
loop_
_publ_author_name
'Wan, Ke-Ke'
'Yu, Jie-Hui'
'Xu, Ji-Qing'

_publ_section_title
;
 6,6&#x2032;-(Perfluoropropane-2,2-diyl)bis(2,3-dihydrophthalazine-1,4-dione)-based
 coordination polymers and their sensing properties towards Cr2O72&#x2212;
;
_journal_issue 19
_journal_name_full CrystEngComm
_journal_page_first 3086
_journal_paper_doi 10.1039/C9CE00507B
_journal_volume 21
_journal_year 2019
_chemical_formula_sum 'C19 H10 F6 Fe N4 O5'
_chemical_formula_weight 544.16
_space_group_crystal_system monoclinic
_space_group_IT_number 15
_space_group_name_Hall '-C 2yc'
_space_group_name_H-M_alt 'C 1 2/c 1'
_symmetry_space_group_name_Hall '-C 2yc'
_symmetry_space_group_name_H-M 'C 1 2/c 1'
_atom_sites_solution_hydrogens mixed
_audit_creation_method SHELXL-2018/3
_audit_update_record
;
2019-03-11 deposited with the CCDC.    2019-04-08 downloaded from the CCDC.
;
_cell_angle_alpha 90
_cell_angle_beta 101.916(2)
_cell_angle_gamma 90
_cell_formula_units_Z 8
_cell_length_a 36.5822(12)
_cell_length_b 7.4122(2)
_cell_length_c 14.3145(5)
_cell_measurement_reflns_used 9562
_cell_measurement_temperature 299(2)
_cell_measurement_theta_max 28.2314
_cell_measurement_theta_min 2.8064
_cell_volume 3797.8(2)
_computing_cell_refinement 'Bruker XSCANS'
_computing_data_collection 'Bruker XSCANS'
_computing_data_reduction 'Bruker SHELXTL'
_computing_publication_material 'Bruker SHELXTL'
_computing_structure_refinement 'SHELXL-2018/3 (Sheldrick, 2018)'
_computing_structure_solution 'Bruker SHELXTL'
_diffrn_ambient_temperature 299(2)
_diffrn_detector_area_resol_mean 10.0
_diffrn_measured_fraction_theta_full 0.999
_diffrn_measured_fraction_theta_max 0.999
_diffrn_measurement_device_type 'Rigaku RAXIS-RAPID'
_diffrn_measurement_method omega-scan
_diffrn_radiation_type MoK\a
_diffrn_radiation_wavelength 0.71073
_diffrn_reflns_av_R_equivalents 0.0803
_diffrn_reflns_av_unetI/netI 0.0460
_diffrn_reflns_Laue_measured_fraction_full 0.999
_diffrn_reflns_Laue_measured_fraction_max 0.999
_diffrn_reflns_limit_h_max 48
_diffrn_reflns_limit_h_min -48
_diffrn_reflns_limit_k_max 9
_diffrn_reflns_limit_k_min -9
_diffrn_reflns_limit_l_max 19
_diffrn_reflns_limit_l_min -19
_diffrn_reflns_number 40057
_diffrn_reflns_point_group_measured_fraction_full 0.999
_diffrn_reflns_point_group_measured_fraction_max 0.999
_diffrn_reflns_theta_full 25.242
_diffrn_reflns_theta_max 28.295
_diffrn_reflns_theta_min 2.806
_diffrn_source 'fine-focus sealed tube'
_exptl_absorpt_coefficient_mu 0.898
_exptl_absorpt_correction_T_max 0.906
_exptl_absorpt_correction_T_min 0.890
_exptl_absorpt_correction_type empirical
_exptl_absorpt_process_details Process-auto
_exptl_crystal_colour red
_exptl_crystal_density_diffrn 1.903
_exptl_crystal_density_method 'not measured'
_exptl_crystal_description block
_exptl_crystal_F_000 2176
_exptl_crystal_size_max 0.13
_exptl_crystal_size_mid 0.11
_exptl_crystal_size_min 0.11
_refine_diff_density_max 0.765
_refine_diff_density_min -0.434
_refine_diff_density_rms 0.087
_refine_ls_extinction_method none
_refine_ls_goodness_of_fit_ref 1.045
_refine_ls_hydrogen_treatment mixed
_refine_ls_matrix_type full
_refine_ls_number_parameters 324
_refine_ls_number_reflns 4717
_refine_ls_number_restraints 0
_refine_ls_restrained_S_all 1.045
_refine_ls_R_factor_all 0.0738
_refine_ls_R_factor_gt 0.0439
_refine_ls_shift/su_max 0.001
_refine_ls_shift/su_mean 0.000
_refine_ls_structure_factor_coef Fsqd
_refine_ls_weighting_details 'w=1/[\s^2^(Fo^2^)+(0.0408P)^2^+9.0183P] where P=(Fo^2^+2Fc^2^)/3'
_refine_ls_weighting_scheme calc
_refine_ls_wR_factor_gt 0.0938
_refine_ls_wR_factor_ref 0.1082
_reflns_Friedel_coverage 0.000
_reflns_number_gt 3412
_reflns_number_total 4717
_reflns_threshold_expression 'I > 2\s(I)'
_cod_data_source_file c9ce00507b2.cif
_cod_data_source_block 3
_cod_depositor_comments 'Adding full bibliography for 7232586--7232591.cif.'
_cod_database_code 7232589
_shelx_shelxl_version_number 2018/3
_shelx_space_group_comment
;
The symmetry employed for this shelxl refinement is uniquely defined
by the following loop, which should always be used as a source of
symmetry information in preference to the above space-group names.
They are only intended as comments.
;

loop_
_space_group_symop_operation_xyz
'x, y, z'
'-x, y, -z+1/2'
'x+1/2, y+1/2, z'
'-x+1/2, y+1/2, -z+1/2'
'-x, -y, -z'
'x, -y, z-1/2'
'-x+1/2, -y+1/2, -z'
'x+1/2, -y+1/2, z-1/2'

loop_
_atom_site_label
_atom_site_type_symbol
_atom_site_fract_x
_atom_site_fract_y
_atom_site_fract_z
_atom_site_U_iso_or_equiv
_atom_site_adp_type
_atom_site_occupancy
_atom_site_site_symmetry_order
_atom_site_calc_flag
_atom_site_refinement_flags_posn
_atom_site_refinement_flags_adp
Fe1 Fe 0.30572(2) -0.79339(6) -0.69527(3) 0.01829(11) Uani 1 1 d . .
N1 N 0.30630(7) -0.9167(4) -0.52326(16) 0.0257(5) Uani 1 1 d . .
N2 N 0.29392(7) -0.9452(3) -0.43937(17) 0.0242(5) Uani 1 1 d . .
N3 N 0.28330(7) -0.5269(4) -0.00478(17) 0.0269(6) Uani 1 1 d . .
N4 N 0.29631(7) -0.5866(4) 0.08797(18) 0.0281(6) Uani 1 1 d . .
O1 O 0.35229(6) -0.8342(3) -0.59422(13) 0.0262(5) Uani 1 1 d . .
O2 O 0.29898(5) -0.9623(3) -0.27935(13) 0.0214(4) Uani 1 1 d . .
O3 O 0.29567(5) -0.4705(3) -0.14897(13) 0.0210(4) Uani 1 1 d . .
O4 O 0.33832(5) -0.7008(3) 0.21175(13) 0.0254(4) Uani 1 1 d . .
C1 C 0.37378(7) -0.8399(4) -0.25043(18) 0.0188(6) Uani 1 1 d . .
H1B H 0.365276 -0.876874 -0.196588 0.023 Uiso 1 1 calc R U
C2 C 0.40765(7) -0.7543(4) -0.24017(18) 0.0192(6) Uani 1 1 d . .
C3 C 0.42177(8) -0.7170(4) -0.32298(19) 0.0238(6) Uani 1 1 d . .
H3B H 0.445119 -0.663383 -0.316973 0.029 Uiso 1 1 calc R U
C4 C 0.40135(8) -0.7591(4) -0.41256(19) 0.0225(6) Uani 1 1 d . .
H4B H 0.411391 -0.737744 -0.466151 0.027 Uiso 1 1 calc R U
C5 C 0.36578(7) -0.8336(4) -0.42304(18) 0.0172(5) Uani 1 1 d . .
C6 C 0.35203(7) -0.8719(4) -0.34107(18) 0.0175(5) Uani 1 1 d . .
C7 C 0.34111(8) -0.8649(4) -0.51593(18) 0.0196(6) Uani 1 1 d . .
C8 C 0.31382(7) -0.9321(4) -0.35089(19) 0.0185(5) Uani 1 1 d . .
C9 C 0.36984(7) -0.6032(4) -0.09272(18) 0.0182(5) Uani 1 1 d . .
H9A H 0.363139 -0.552517 -0.153265 0.022 Uiso 1 1 calc R U
C10 C 0.40420(7) -0.6884(4) -0.06555(18) 0.0182(5) Uani 1 1 d . .
C11 C 0.41502(8) -0.7502(4) 0.02902(19) 0.0210(6) Uani 1 1 d . .
H11A H 0.438360 -0.803400 0.048926 0.025 Uiso 1 1 calc R U
C12 C 0.39170(8) -0.7334(4) 0.09260(18) 0.0204(6) Uani 1 1 d . .
H12A H 0.399510 -0.772512 0.155291 0.024 Uiso 1 1 calc R U
C13 C 0.35653(8) -0.6582(4) 0.06304(18) 0.0181(5) Uani 1 1 d . .
C14 C 0.34523(7) -0.5929(4) -0.03018(18) 0.0164(5) Uani 1 1 d . .
C15 C 0.30710(7) -0.5256(4) -0.06171(19) 0.0176(5) Uani 1 1 d . .
C16 C 0.33016(8) -0.6492(4) 0.12641(19) 0.0197(6) Uani 1 1 d . .
C17 C 0.42985(7) -0.7062(4) -0.13869(18) 0.0193(5) Uani 1 1 d . .
C18 C 0.44961(9) -0.5215(5) -0.1382(2) 0.0301(7) Uani 1 1 d . .
C19 C 0.45941(8) -0.8550(5) -0.1104(2) 0.0305(7) Uani 1 1 d . .
F1 F 0.42642(6) -0.3985(3) -0.18461(14) 0.0442(5) Uani 1 1 d . .
F2 F 0.47959(6) -0.5264(3) -0.17799(15) 0.0502(6) Uani 1 1 d . .
F3 F 0.46145(5) -0.4602(3) -0.04953(13) 0.0403(5) Uani 1 1 d . .
F4 F 0.44350(6) -1.0087(3) -0.09186(14) 0.0421(5) Uani 1 1 d . .
F5 F 0.47772(6) -0.8908(3) -0.17976(14) 0.0501(6) Uani 1 1 d . .
F6 F 0.48549(5) -0.8140(3) -0.03319(13) 0.0405(5) Uani 1 1 d . .
OW1 O 0.25020(6) -0.7732(3) -0.7616(2) 0.0475(7) Uani 1 1 d . .
H01 H 0.2704(10) -0.970(5) -0.449(2) 0.035(10) Uiso 1 1 d . .
H00 H 0.2805(10) -0.587(5) 0.122(2) 0.038(10) Uiso 1 1 d . .

loop_
_atom_site_aniso_label
_atom_site_aniso_U_11
_atom_site_aniso_U_22
_atom_site_aniso_U_33
_atom_site_aniso_U_23
_atom_site_aniso_U_13
_atom_site_aniso_U_12
Fe1 0.01663(19) 0.0244(2) 0.01379(18) -0.00167(16) 0.00295(14) 0.00031(17)
N1 0.0266(13) 0.0327(14) 0.0169(11) 0.0002(10) 0.0027(10) -0.0012(11)
N2 0.0164(12) 0.0328(14) 0.0216(12) -0.0006(10) -0.0005(10) -0.0044(10)
N3 0.0199(12) 0.0406(15) 0.0210(12) 0.0086(11) 0.0060(10) 0.0063(11)
N4 0.0207(13) 0.0452(16) 0.0214(12) 0.0095(12) 0.0113(11) 0.0077(12)
O1 0.0292(11) 0.0356(12) 0.0129(9) 0.0008(8) 0.0026(8) 0.0026(9)
O2 0.0192(10) 0.0242(10) 0.0223(10) 0.0032(8) 0.0082(8) -0.0012(8)
O3 0.0195(10) 0.0235(10) 0.0186(9) 0.0059(8) 0.0009(8) -0.0005(8)
O4 0.0254(10) 0.0365(12) 0.0152(9) 0.0043(9) 0.0061(8) -0.0009(9)
C1 0.0197(13) 0.0249(14) 0.0129(12) 0.0015(10) 0.0057(10) -0.0006(11)
C2 0.0179(13) 0.0252(15) 0.0137(12) -0.0012(10) 0.0018(10) 0.0005(10)
C3 0.0179(13) 0.0335(16) 0.0217(13) -0.0008(13) 0.0078(11) -0.0058(12)
C4 0.0234(14) 0.0298(16) 0.0156(12) 0.0023(11) 0.0070(11) -0.0022(11)
C5 0.0189(13) 0.0188(13) 0.0135(11) 0.0018(10) 0.0030(10) 0.0023(10)
C6 0.0161(13) 0.0194(13) 0.0164(12) 0.0023(10) 0.0020(10) 0.0020(10)
C7 0.0233(14) 0.0201(13) 0.0143(12) -0.0005(10) 0.0017(11) 0.0034(11)
C8 0.0185(13) 0.0152(13) 0.0212(13) 0.0000(11) 0.0031(11) 0.0012(10)
C9 0.0192(13) 0.0213(14) 0.0137(12) 0.0010(10) 0.0029(10) -0.0007(11)
C10 0.0164(13) 0.0240(14) 0.0142(12) -0.0018(11) 0.0031(10) -0.0010(11)
C11 0.0165(13) 0.0284(15) 0.0166(12) 0.0006(11) 0.0001(10) 0.0034(11)
C12 0.0208(13) 0.0254(15) 0.0130(12) 0.0036(11) -0.0007(10) 0.0021(11)
C13 0.0219(14) 0.0187(13) 0.0141(12) -0.0011(10) 0.0050(10) -0.0023(10)
C14 0.0161(12) 0.0170(13) 0.0154(12) 0.0004(10) 0.0016(10) -0.0008(10)
C15 0.0156(12) 0.0177(13) 0.0190(13) 0.0011(11) 0.0022(10) -0.0002(10)
C16 0.0217(14) 0.0206(13) 0.0173(12) 0.0008(11) 0.0051(11) -0.0015(11)
C17 0.0147(12) 0.0273(14) 0.0157(12) 0.0004(11) 0.0029(10) 0.0010(11)
C18 0.0256(16) 0.0406(19) 0.0244(15) -0.0047(14) 0.0058(13) -0.0106(14)
C19 0.0220(15) 0.0453(19) 0.0243(15) -0.0014(14) 0.0048(12) 0.0081(14)
F1 0.0505(13) 0.0341(11) 0.0447(12) 0.0086(9) 0.0022(10) -0.0074(10)
F2 0.0351(11) 0.0732(16) 0.0492(12) -0.0157(11) 0.0246(10) -0.0253(11)
F3 0.0381(11) 0.0525(12) 0.0287(10) -0.0139(9) 0.0033(8) -0.0189(9)
F4 0.0458(12) 0.0332(11) 0.0458(12) 0.0010(9) 0.0063(10) 0.0109(9)
F5 0.0373(11) 0.0816(17) 0.0348(11) -0.0027(11) 0.0157(9) 0.0272(11)
F6 0.0212(9) 0.0655(14) 0.0297(9) -0.0022(9) -0.0065(7) 0.0093(9)
OW1 0.0206(11) 0.0499(15) 0.0656(17) -0.0326(13) -0.0056(11) 0.0075(11)

loop_
_atom_type_symbol
_atom_type_description
_atom_type_scat_dispersion_real
_atom_type_scat_dispersion_imag
_atom_type_scat_source
C C 0.0033 0.0016 'International Tables Vol C Tables 4.2.6.8 and 6.1.1.4'
H H 0.0000 0.0000 'International Tables Vol C Tables 4.2.6.8 and 6.1.1.4'
N N 0.0061 0.0033 'International Tables Vol C Tables 4.2.6.8 and 6.1.1.4'
O O 0.0106 0.0060 'International Tables Vol C Tables 4.2.6.8 and 6.1.1.4'
F F 0.0171 0.0103 'International Tables Vol C Tables 4.2.6.8 and 6.1.1.4'
Fe Fe 0.3463 0.8444 'International Tables Vol C Tables 4.2.6.8 and 6.1.1.4'

loop_
_geom_angle_atom_site_label_1
_geom_angle_atom_site_label_2
_geom_angle_atom_site_label_3
_geom_angle
_geom_angle_site_symmetry_1
_geom_angle_site_symmetry_3
O1 Fe1 OW1 161.21(10) . .
O1 Fe1 O4 89.85(8) . 1_554
OW1 Fe1 O4 108.80(10) . 1_554
O1 Fe1 O3 95.13(8) . 6_545
OW1 Fe1 O3 81.91(8) . 6_545
O4 Fe1 O3 93.16(8) 1_554 6_545
O1 Fe1 O2 104.84(8) . 6_535
OW1 Fe1 O2 79.40(8) . 6_535
O4 Fe1 O2 86.24(8) 1_554 6_535
O3 Fe1 O2 160.01(7) 6_545 6_535
C7 N1 N2 117.4(2) . .
C8 N2 N1 127.1(2) . .
C15 N3 N4 117.2(2) . .
C16 N4 N3 127.8(2) . .
C7 O1 Fe1 106.09(17) . .
C8 O2 Fe1 125.21(17) . 6_536
C15 O3 Fe1 123.27(17) . 6_546
C16 O4 Fe1 132.15(18) . 1_556
C2 C1 C6 120.5(2) . .
C1 C2 C3 118.6(2) . .
C1 C2 C17 119.5(2) . .
C3 C2 C17 121.9(2) . .
C4 C3 C2 120.9(3) . .
C3 C4 C5 120.3(2) . .
C4 C5 C6 118.7(2) . .
C4 C5 C7 123.2(2) . .
C6 C5 C7 118.0(2) . .
C1 C6 C5 120.7(2) . .
C1 C6 C8 119.8(2) . .
C5 C6 C8 119.3(2) . .
O1 C7 N1 117.3(2) . .
O1 C7 C5 121.0(2) . .
N1 C7 C5 121.7(2) . .
O2 C8 N2 120.9(2) . .
O2 C8 C6 122.7(2) . .
N2 C8 C6 116.4(2) . .
C10 C9 C14 120.8(2) . .
C9 C10 C11 118.5(2) . .
C9 C10 C17 119.3(2) . .
C11 C10 C17 122.2(2) . .
C12 C11 C10 121.2(2) . .
C11 C12 C13 119.9(2) . .
C12 C13 C14 120.2(2) . .
C12 C13 C16 121.4(2) . .
C14 C13 C16 118.4(2) . .
C9 C14 C13 119.3(2) . .
C9 C14 C15 121.4(2) . .
C13 C14 C15 119.2(2) . .
O3 C15 N3 118.5(2) . .
O3 C15 C14 120.1(2) . .
N3 C15 C14 121.3(2) . .
O4 C16 N4 121.5(3) . .
O4 C16 C13 122.5(3) . .
N4 C16 C13 116.0(2) . .
C19 C17 C18 109.3(2) . .
C19 C17 C10 112.0(2) . .
C18 C17 C10 105.6(2) . .
C19 C17 C2 106.6(2) . .
C18 C17 C2 111.2(2) . .
C10 C17 C2 112.3(2) . .
F1 C18 F3 106.9(3) . .
F1 C18 F2 107.6(3) . .
F3 C18 F2 106.3(2) . .
F1 C18 C17 110.8(2) . .
F3 C18 C17 111.4(2) . .
F2 C18 C17 113.4(3) . .
F4 C19 F5 106.6(3) . .
F4 C19 F6 107.2(3) . .
F5 C19 F6 106.1(2) . .
F4 C19 C17 110.7(2) . .
F5 C19 C17 112.4(2) . .
F6 C19 C17 113.4(3) . .

loop_
_geom_bond_atom_site_label_1
_geom_bond_atom_site_label_2
_geom_bond_distance
_geom_bond_site_symmetry_2
Fe1 O1 2.017(2) .
Fe1 OW1 2.062(2) .
Fe1 O4 2.0784(19) 1_554
Fe1 O3 2.1213(19) 6_545
Fe1 O2 2.1600(19) 6_535
N1 C7 1.313(4) .
N1 N2 1.384(3) .
N2 C8 1.328(3) .
N3 C15 1.310(3) .
N3 N4 1.387(3) .
N4 C16 1.331(4) .
O1 C7 1.290(3) .
O2 C8 1.274(3) .
O3 C15 1.299(3) .
O4 C16 1.256(3) .
C1 C2 1.373(4) .
C1 C6 1.395(4) .
C2 C3 1.415(4) .
C2 C17 1.552(4) .
C3 C4 1.380(4) .
C4 C5 1.393(4) .
C5 C6 1.398(4) .
C5 C7 1.463(4) .
C6 C8 1.446(4) .
C9 C10 1.388(4) .
C9 C14 1.397(4) .
C10 C11 1.407(4) .
C10 C17 1.549(3) .
C11 C12 1.376(4) .
C12 C13 1.386(4) .
C13 C14 1.399(4) .
C13 C16 1.456(4) .
C14 C15 1.462(4) .
C17 C19 1.539(4) .
C17 C18 1.548(4) .
C18 F1 1.326(4) .
C18 F3 1.334(3) .
C18 F2 1.337(3) .
C19 F4 1.331(4) .
C19 F5 1.334(3) .
C19 F6 1.337(4) .
